data_2312488
loop_
_publ_author_name
'Pavlovi&#x107;, Gordana'
'Lek&#x161;i&#x107;, Edislav'
'Me&#x161;trovi&#x107;, Ernest'

_publ_section_title
;
 Supramolecular synthons in hydrates and solvates of lamotrigine: a tool
 for cocrystal design.
;
_journal_coeditor_code AW5084
_journal_issue 3
_journal_name_full 'Acta crystallographica Section B, Structural science, crystal engineering and materials'
_journal_paper_doi 10.1107/S2052520624002567
_journal_volume 80
_journal_year 2024
_chemical_formula_sum 'C11 H13 Cl2 N5 O'
_chemical_formula_weight 302.16
_space_group_crystal_system monoclinic
_space_group_IT_number 15
_space_group_name_Hall '-C 2yc'
_space_group_name_H-M_alt 'C 1 2/c 1'
_atom_sites_solution_hydrogens mixed
_audit_creation_method SHELXL-2014/7
_cell_angle_alpha 90
_cell_angle_beta 136.662(3)
_cell_angle_gamma 90
_cell_formula_units_Z 8
_cell_length_a 21.268(9)
_cell_length_b 10.450(3)
_cell_length_c 19.085(7)
_cell_measurement_reflns_used 1132
_cell_measurement_temperature 296(2)
_cell_measurement_theta_max 31.9100
_cell_measurement_theta_min 3.0994
_cell_volume 2911.0(18)
_computing_cell_refinement
;
CrysAlis RED, Oxford Diffraction Ltd.,
Version 1.171.33.34d 
;
_computing_data_collection
;
CrysAlis CCD, Oxford Diffraction Ltd.,
Version 1.171.33.34d 
;
_computing_data_reduction
;
CrysAlis RED, Oxford Diffraction Ltd.,
Version 1.171.33.34d
;
_computing_structure_refinement 'SHELXL-2014/7 (Sheldrick, 2014)'
_diffrn_ambient_temperature 296(2)
_diffrn_measured_fraction_theta_full 0.997
_diffrn_measured_fraction_theta_max 0.996
_diffrn_measurement_device_type 'Oxford Xcalibur Gemini'
_diffrn_radiation_type MoK\a
_diffrn_radiation_wavelength 0.71073
_diffrn_reflns_av_R_equivalents 0.0381
_diffrn_reflns_av_unetI/netI 0.0612
_diffrn_reflns_Laue_measured_fraction_full 0.997
_diffrn_reflns_Laue_measured_fraction_max 0.996
_diffrn_reflns_limit_h_max 24
_diffrn_reflns_limit_h_min -27
_diffrn_reflns_limit_k_max 13
_diffrn_reflns_limit_k_min -12
_diffrn_reflns_limit_l_max 24
_diffrn_reflns_limit_l_min -24
_diffrn_reflns_number 9035
_diffrn_reflns_point_group_measured_fraction_full 0.997
_diffrn_reflns_point_group_measured_fraction_max 0.996
_diffrn_reflns_theta_full 25.242
_diffrn_reflns_theta_max 27.000
_diffrn_reflns_theta_min 3.110
_exptl_absorpt_coefficient_mu 0.446
_exptl_crystal_colour colourless
_exptl_crystal_density_diffrn 1.379
_exptl_crystal_description prism
_exptl_crystal_F_000 1248
_exptl_crystal_size_max 0.50
_exptl_crystal_size_mid 0.50
_exptl_crystal_size_min 0.30
_refine_diff_density_max 0.352
_refine_diff_density_min -0.309
_refine_diff_density_rms 0.038
_refine_ls_extinction_method none
_refine_ls_goodness_of_fit_ref 0.817
_refine_ls_hydrogen_treatment mixed
_refine_ls_matrix_type full
_refine_ls_number_parameters 205
_refine_ls_number_reflns 3173
_refine_ls_number_restraints 7
_refine_ls_restrained_S_all 0.826
_refine_ls_R_factor_all 0.0877
_refine_ls_R_factor_gt 0.0413
_refine_ls_shift/su_max 0.001
_refine_ls_shift/su_mean 0.000
_refine_ls_structure_factor_coef Fsqd
_refine_ls_weighting_details 'w=1/[\s^2^(Fo^2^)+(0.0558P)^2^] where P=(Fo^2^+2Fc^2^)/3'
_refine_ls_weighting_scheme calc
_refine_ls_wR_factor_gt 0.0936
_refine_ls_wR_factor_ref 0.1034
_reflns_Friedel_coverage 0.000
_reflns_number_gt 1575
_reflns_number_total 3173
_reflns_threshold_expression 'I > 2\s(I)'
_cod_data_source_file aw5084.cif
_cod_data_source_block LAM_ethanol_form_II
_cod_original_cell_volume 2911.1(18)
_cod_original_sg_symbol_H-M 'C 2/c'
_cod_database_code 2312488
_shelx_shelxl_version_number 2014/7
_shelx_space_group_comment
;
The symmetry employed for this shelxl refinement is uniquely defined
by the following loop, which should always be used as a source of
symmetry information in preference to the above space-group names.
They are only intended as comments.
;

loop_
_space_group_symop_operation_xyz
'x, y, z'
'-x, y, -z+1/2'
'x+1/2, y+1/2, z'
'-x+1/2, y+1/2, -z+1/2'
'-x, -y, -z'
'x, -y, z-1/2'
'-x+1/2, -y+1/2, -z'
'x+1/2, -y+1/2, z-1/2'

loop_
_atom_site_label
_atom_site_type_symbol
_atom_site_fract_x
_atom_site_fract_y
_atom_site_fract_z
_atom_site_U_iso_or_equiv
_atom_site_adp_type
_atom_site_occupancy
_atom_site_site_symmetry_order
_atom_site_calc_flag
_atom_site_refinement_flags_posn
_atom_site_refinement_flags_adp
_atom_site_refinement_flags_occupancy
_atom_site_disorder_assembly
_atom_site_disorder_group
Cl1 Cl 0.19605(4) 0.33114(7) 0.10695(5) 0.0775(2) Uani 1 1 d . . . . .
Cl2 Cl 0.39425(4) 0.37241(8) 0.21226(6) 0.0925(3) Uani 1 1 d . . . . .
O1 O 0.25203(11) 0.44687(19) 0.41223(13) 0.0734(5) Uani 1 1 d D . . . .
H1O1 H 0.2301(19) 0.3801(18) 0.379(2) 0.110 Uiso 1 1 d D U . . .
N1 N 0.16208(11) 0.23345(18) 0.27716(12) 0.0534(5) Uani 1 1 d . . . . .
N2 N 0.08001(11) 0.22087(19) 0.24142(13) 0.0545(5) Uani 1 1 d . . . . .
N3 N -0.06696(12) 0.1501(2) 0.11602(14) 0.0653(6) Uani 1 1 d D . . . .
H1N3 H -0.1115(12) 0.114(2) 0.0586(11) 0.078 Uiso 1 1 d D U . . .
H2N3 H -0.0748(16) 0.186(2) 0.1499(16) 0.078 Uiso 1 1 d D U . . .
N4 N 0.02721(10) 0.09866(17) 0.10082(12) 0.0463(4) Uani 1 1 d . . . . .
N5 N 0.12636(11) 0.0424(2) 0.09519(14) 0.0559(5) Uani 1 1 d D . . . .
H1N5 H 0.1779(9) 0.046(2) 0.1167(16) 0.067 Uiso 1 1 d D U . . .
H2N5 H 0.0828(11) 0.002(2) 0.0399(11) 0.067 Uiso 1 1 d D U . . .
C1 C 0.27255(12) 0.2035(2) 0.27667(15) 0.0476(5) Uani 1 1 d . . . . .
C2 C 0.28729(13) 0.2690(2) 0.22666(15) 0.0508(6) Uani 1 1 d . . . . .
C3 C 0.37514(14) 0.2892(2) 0.27323(18) 0.0600(6) Uani 1 1 d . . . . .
C4 C 0.44892(15) 0.2445(3) 0.3699(2) 0.0750(8) Uani 1 1 d . . . . .
H4 H 0.5079 0.2573 0.4006 0.090 Uiso 1 1 calc R U . . .
C5 C 0.43613(15) 0.1815(3) 0.42078(19) 0.0779(8) Uani 1 1 d . . . . .
H5 H 0.4864 0.1517 0.4866 0.093 Uiso 1 1 calc R U . . .
C6 C 0.34843(14) 0.1613(2) 0.37507(16) 0.0636(7) Uani 1 1 d . . . . .
H6 H 0.3404 0.1189 0.4109 0.076 Uiso 1 1 calc R U . . .
C7 C 0.17874(12) 0.1820(2) 0.22937(14) 0.0447(5) Uani 1 1 d . . . . .
C8 C 0.01549(13) 0.1563(2) 0.15342(15) 0.0489(5) Uani 1 1 d . . . . .
C9 C 0.11068(12) 0.1063(2) 0.14076(14) 0.0428(5) Uani 1 1 d . . . . .
C10A C 0.2115(3) 0.4730(11) 0.4462(6) 0.097(2) Uani 0.57 1 d D . P A 1
H10A H 0.2472 0.5382 0.4988 0.116 Uiso 0.57 1 calc R U P A 1
H10B H 0.2136 0.3960 0.4762 0.116 Uiso 0.57 1 calc R U P A 1
C11A C 0.1162(6) 0.5163(9) 0.3632(6) 0.118(3) Uani 0.57 1 d D . P A 1
H11A H 0.0921 0.5325 0.3896 0.177 Uiso 0.57 1 calc R U P A 1
H11B H 0.1139 0.5935 0.3341 0.177 Uiso 0.57 1 calc R U P A 1
H11C H 0.0803 0.4513 0.3115 0.177 Uiso 0.57 1 calc R U P A 1
C10B C 0.1869(7) 0.5266(9) 0.3920(9) 0.087(3) Uani 0.43 1 d D . P A 2
H10C H 0.1373 0.5445 0.3194 0.104 Uiso 0.43 1 calc R U P A 2
H10D H 0.2152 0.6072 0.4279 0.104 Uiso 0.43 1 calc R U P A 2
C11B C 0.1506(15) 0.4635(13) 0.4253(14) 0.145(5) Uani 0.43 1 d D . P A 2
H11D H 0.1062 0.5182 0.4114 0.217 Uiso 0.43 1 calc R U P A 2
H11E H 0.1220 0.3843 0.3891 0.217 Uiso 0.43 1 calc R U P A 2
H11F H 0.1997 0.4468 0.4973 0.217 Uiso 0.43 1 calc R U P A 2

loop_
_atom_site_aniso_label
_atom_site_aniso_U_11
_atom_site_aniso_U_22
_atom_site_aniso_U_33
_atom_site_aniso_U_23
_atom_site_aniso_U_13
_atom_site_aniso_U_12
Cl1 0.0594(3) 0.0873(5) 0.0701(4) 0.0179(4) 0.0421(3) -0.0030(3)
Cl2 0.0866(5) 0.1127(7) 0.1106(6) -0.0216(5) 0.0822(5) -0.0347(4)
O1 0.0617(10) 0.0862(15) 0.0832(12) -0.0299(10) 0.0563(10) -0.0223(9)
N1 0.0523(10) 0.0630(13) 0.0542(10) -0.0149(9) 0.0418(9) -0.0137(9)
N2 0.0522(10) 0.0705(14) 0.0545(11) -0.0183(10) 0.0432(9) -0.0145(9)
N3 0.0468(10) 0.1005(19) 0.0593(12) -0.0224(12) 0.0420(9) -0.0120(10)
N4 0.0436(9) 0.0574(12) 0.0466(9) -0.0105(9) 0.0356(8) -0.0083(8)
N5 0.0449(10) 0.0726(15) 0.0594(11) -0.0257(10) 0.0410(10) -0.0161(9)
C1 0.0419(11) 0.0500(15) 0.0471(12) -0.0100(10) 0.0312(10) -0.0075(9)
C2 0.0429(11) 0.0522(15) 0.0558(13) -0.0103(11) 0.0354(10) -0.0093(10)
C3 0.0528(13) 0.0655(17) 0.0683(15) -0.0166(13) 0.0461(13) -0.0139(11)
C4 0.0439(13) 0.089(2) 0.0794(19) -0.0138(16) 0.0408(14) -0.0091(13)
C5 0.0435(13) 0.087(2) 0.0544(15) -0.0049(15) 0.0198(12) 0.0023(13)
C6 0.0519(13) 0.0722(18) 0.0493(13) -0.0049(12) 0.0312(11) -0.0069(12)
C7 0.0431(11) 0.0517(14) 0.0439(11) -0.0056(10) 0.0331(10) -0.0056(9)
C8 0.0509(12) 0.0550(15) 0.0513(12) -0.0050(11) 0.0405(11) -0.0053(10)
C9 0.0423(11) 0.0486(13) 0.0429(11) -0.0047(10) 0.0328(10) -0.0052(9)
C10A 0.068(4) 0.151(8) 0.080(4) -0.025(4) 0.057(4) -0.008(4)
C11A 0.117(6) 0.098(7) 0.172(8) 0.002(5) 0.116(6) 0.015(4)
C10B 0.082(6) 0.087(6) 0.104(7) 0.025(5) 0.071(5) 0.012(4)
C11B 0.226(14) 0.109(11) 0.226(15) -0.081(10) 0.205(14) -0.078(11)

loop_
_atom_type_symbol
_atom_type_description
_atom_type_scat_dispersion_real
_atom_type_scat_dispersion_imag
_atom_type_scat_source
C C 0.0033 0.0016 'International Tables Vol C Tables 4.2.6.8 and 6.1.1.4'
H H 0.0000 0.0000 'International Tables Vol C Tables 4.2.6.8 and 6.1.1.4'
Cl Cl 0.1484 0.1585 'International Tables Vol C Tables 4.2.6.8 and 6.1.1.4'
N N 0.0061 0.0033 'International Tables Vol C Tables 4.2.6.8 and 6.1.1.4'
O O 0.0106 0.0060 'International Tables Vol C Tables 4.2.6.8 and 6.1.1.4'

loop_
_geom_angle_atom_site_label_1
_geom_angle_atom_site_label_2
_geom_angle_atom_site_label_3
_geom_angle
_geom_angle_site_symmetry_1
_geom_angle_site_symmetry_3
_geom_angle_publ_flag
C10B O1 H1O1 113(2) . . ?
C10A O1 H1O1 108(2) . . ?
C7 N1 N2 121.13(17) . . ?
N1 N2 C8 116.94(17) . . ?
C8 N3 H1N3 120.5(16) . . ?
C8 N3 H2N3 118.4(16) . . ?
H1N3 N3 H2N3 121(2) . . ?
C9 N4 C8 116.19(16) . . ?
C9 N5 H1N5 121.3(15) . . ?
C9 N5 H2N5 119.9(15) . . ?
H1N5 N5 H2N5 119(2) . . ?
C2 C1 C6 117.91(19) . . ?
C2 C1 C7 122.10(18) . . ?
C6 C1 C7 119.9(2) . . ?
C3 C2 C1 120.7(2) . . ?
C3 C2 Cl1 119.22(18) . . ?
C1 C2 Cl1 120.03(15) . . ?
C4 C3 C2 120.2(2) . . ?
C4 C3 Cl2 118.72(18) . . ?
C2 C3 Cl2 121.05(19) . . ?
C5 C4 C3 120.1(2) . . ?
C5 C4 H4 120.0 . . ?
C3 C4 H4 120.0 . . ?
C4 C5 C6 120.2(2) . . ?
C4 C5 H5 119.9 . . ?
C6 C5 H5 119.9 . . ?
C1 C6 C5 120.9(2) . . ?
C1 C6 H6 119.6 . . ?
C5 C6 H6 119.6 . . ?
N1 C7 C9 119.97(17) . . ?
N1 C7 C1 115.89(17) . . ?
C9 C7 C1 124.07(18) . . ?
N3 C8 N4 117.85(19) . . ?
N3 C8 N2 116.38(19) . . ?
N4 C8 N2 125.77(18) . . ?
N5 C9 N4 117.67(17) . . ?
N5 C9 C7 122.67(17) . . ?
N4 C9 C7 119.66(18) . . ?
O1 C10A C11A 112.5(9) . . ?
O1 C10A H10A 109.1 . . ?
C11A C10A H10A 109.1 . . ?
O1 C10A H10B 109.1 . . ?
C11A C10A H10B 109.1 . . ?
H10A C10A H10B 107.8 . . ?
C10A C11A H11A 109.5 . . ?
C10A C11A H11B 109.5 . . ?
H11A C11A H11B 109.5 . . ?
C10A C11A H11C 109.5 . . ?
H11A C11A H11C 109.5 . . ?
H11B C11A H11C 109.5 . . ?
O1 C10B C11B 109.8(12) . . ?
O1 C10B H10C 109.7 . . ?
C11B C10B H10C 109.7 . . ?
O1 C10B H10D 109.7 . . ?
C11B C10B H10D 109.7 . . ?
H10C C10B H10D 108.2 . . ?
C10B C11B H11D 109.5 . . ?
C10B C11B H11E 109.5 . . ?
H11D C11B H11E 109.5 . . ?
C10B C11B H11F 109.5 . . ?
H11D C11B H11F 109.5 . . ?
H11E C11B H11F 109.5 . . ?

loop_
_geom_bond_atom_site_label_1
_geom_bond_atom_site_label_2
_geom_bond_distance
_geom_bond_site_symmetry_2
_geom_bond_publ_flag
Cl1 C2 1.720(2) . ?
Cl2 C3 1.721(2) . ?
O1 C10B 1.409(9) . ?
O1 C10A 1.431(7) . ?
O1 H1O1 0.819(10) . ?
N1 C7 1.310(2) . ?
N1 N2 1.341(2) . ?
N2 C8 1.344(3) . ?
N3 C8 1.330(3) . ?
N3 H1N3 0.857(10) . ?
N3 H2N3 0.860(10) . ?
N4 C9 1.331(2) . ?
N4 C8 1.340(2) . ?
N5 C9 1.317(2) . ?
N5 H1N5 0.847(9) . ?
N5 H2N5 0.854(9) . ?
C1 C2 1.383(3) . ?
C1 C6 1.385(3) . ?
C1 C7 1.492(3) . ?
C2 C3 1.382(3) . ?
C3 C4 1.368(3) . ?
C4 C5 1.355(4) . ?
C4 H4 0.9300 . ?
C5 C6 1.385(3) . ?
C5 H5 0.9300 . ?
C6 H6 0.9300 . ?
C7 C9 1.421(3) . ?
C10A C11A 1.467(7) . ?
C10A H10A 0.9700 . ?
C10A H10B 0.9700 . ?
C11A H11A 0.9600 . ?
C11A H11B 0.9600 . ?
C11A H11C 0.9600 . ?
C10B C11B 1.466(8) . ?
C10B H10C 0.9700 . ?
C10B H10D 0.9700 . ?
C11B H11D 0.9600 . ?
C11B H11E 0.9600 . ?
C11B H11F 0.9600 . ?

loop_
_geom_torsion_atom_site_label_1
_geom_torsion_atom_site_label_2
_geom_torsion_atom_site_label_3
_geom_torsion_atom_site_label_4
_geom_torsion
_geom_torsion_site_symmetry_1
_geom_torsion_site_symmetry_2
_geom_torsion_site_symmetry_3
_geom_torsion_site_symmetry_4
_geom_torsion_publ_flag
C7 N1 N2 C8 -1.7(3) . . . . ?
C6 C1 C2 C3 1.2(3) . . . . ?
C7 C1 C2 C3 178.9(2) . . . . ?
C6 C1 C2 Cl1 -176.57(17) . . . . ?
C7 C1 C2 Cl1 1.2(3) . . . . ?
C1 C2 C3 C4 -0.1(3) . . . . ?
Cl1 C2 C3 C4 177.7(2) . . . . ?
C1 C2 C3 Cl2 -179.14(17) . . . . ?
Cl1 C2 C3 Cl2 -1.3(3) . . . . ?
C2 C3 C4 C5 -0.8(4) . . . . ?
Cl2 C3 C4 C5 178.3(2) . . . . ?
C3 C4 C5 C6 0.4(4) . . . . ?
C2 C1 C6 C5 -1.5(3) . . . . ?
C7 C1 C6 C5 -179.3(2) . . . . ?
C4 C5 C6 C1 0.7(4) . . . . ?
N2 N1 C7 C9 -3.0(3) . . . . ?
N2 N1 C7 C1 179.70(19) . . . . ?
C2 C1 C7 N1 -118.0(2) . . . . ?
C6 C1 C7 N1 59.7(3) . . . . ?
C2 C1 C7 C9 64.9(3) . . . . ?
C6 C1 C7 C9 -117.4(2) . . . . ?
C9 N4 C8 N3 -179.7(2) . . . . ?
C9 N4 C8 N2 0.5(3) . . . . ?
N1 N2 C8 N3 -176.6(2) . . . . ?
N1 N2 C8 N4 3.2(3) . . . . ?
C8 N4 C9 N5 174.9(2) . . . . ?
C8 N4 C9 C7 -5.3(3) . . . . ?
N1 C7 C9 N5 -173.4(2) . . . . ?
C1 C7 C9 N5 3.6(3) . . . . ?
N1 C7 C9 N4 6.8(3) . . . . ?
C1 C7 C9 N4 -176.19(19) . . . . ?
